data_1523174
loop_
_publ_author_name
'Aksel'rud, L.G.'
'Komarovskaya, L.P.'
'Skolozdra, R.V.'

_publ_section_title
;
 Crystal structure of Lu Ni4
;
_journal_name_full
;
Dopovidi Akademii Nauk Ukrains'koi RSR, Seriya B: Geologichni, Khimichni ta 
Biologichni Nauki
;
_journal_page_first 29
_journal_page_last 31
_journal_volume 1985
_journal_year 1985
_chemical_formula_sum 'Lu Ni4'
_space_group_IT_number 151
_symmetry_space_group_name_Hall 'P 31 2 (0 0 4)'
_symmetry_space_group_name_H-M 'P 31 1 2'
_cell_angle_alpha 90
_cell_angle_beta 90
_cell_angle_gamma 120
_cell_formula_units_Z 9
_cell_length_a 4.872
_cell_length_b 4.872
_cell_length_c 30.48
_cell_volume 626.556
_citation_journal_id_ASTM DANND6
_cod_data_source_file Akselrud_DANND6_1985_1026.cif
_cod_data_source_block Lu1Ni4
_cod_original_cell_volume 626.5564
_cod_original_sg_symbol_Hall 'P 31 2 (x,y,z+1/3)'
_cod_original_formula_sum 'Lu1 Ni4'
_cod_database_code 1523174

loop_
_symmetry_equiv_pos_as_xyz
x,y,z
-y,x-y,z+1/3
-x+y,-x,z+2/3
-y,-x,-z+2/3
x,x-y,-z
-x+y,y,-z+1/3

loop_
_atom_site_label
_atom_site_type_symbol
_atom_site_fract_x
_atom_site_fract_y
_atom_site_fract_z
_atom_site_occupancy
_atom_site_U_iso_or_equiv
Lu1 Lu 0.547 0.453 0.8333 1 0.0
Ni1 Ni 0.168 0.832 0.8333 1 0.0
Ni7 Ni 0.586 0.641 0.237 1 0.0
Ni2 Ni 0.879 0.121 0.8333 1 0.0
Lu2 Lu 0.576 0.1 0.05 1 0.0
Ni4 Ni 0.887 0.777 0.303 1 0.0
Ni6 Ni 0.051 0.611 0.234 1 0.0
Ni3 Ni 0.186 0.388 0.302 1 0.0
Ni5 Ni 0.044 0.101 0.229 1 0.0
